data_8100185
loop_
_publ_author_name
'Kanaras, Christina'
'Westcott, Barry L.'
'Crundwell, Guy'
'Updegraff, III, James B.'
'Zeller, Matthias'
'Hunter, Allen D.'
'Sommerer, Shaun O.'

_publ_section_title
;
Crystal structures of (di-2-pyridyl ketone)zinc dibromide and diiodide, 
Zn(C~11~H~8~N~2~O)X~2~ (X = Br, I)
;
_journal_issue 4
_journal_name_full 'Zeitschrift f\"ur Kristallographie - New Crystal Structures'
_journal_page_first 393
_journal_page_last 394
_journal_volume 219
_journal_year 2004
_chemical_formula_sum 'C11 H8 Br2 N2 O Zn'
_chemical_formula_weight 409.38
_chemical_name_common
;
zinc di-2-pyridyl ketone bromide
;
_space_group_IT_number 14
_symmetry_cell_setting monoclinic
_symmetry_space_group_name_Hall '-P 2ybc'
_symmetry_space_group_name_H-M 'P 1 21/c 1'
_cell_angle_alpha 90.00
_cell_angle_beta 103.229(3)
_cell_angle_gamma 90.00
_cell_formula_units_Z 4
_cell_length_a 12.300(2)
_cell_length_b 8.0699(16)
_cell_length_c 12.751(3)
_cell_measurement_temperature 100(2)
_cell_volume 1232.1(4)
_diffrn_ambient_temperature 100(2)
_exptl_crystal_density_diffrn 2.207
_cod_depositor_comments
;
The following automatic conversions were performed:
'_geom_bond_publ_flag' value 'NO' changed to 'no' according to
'/home/saulius/struct/CIF-dictionaries/cif_core.dic' dictionary named
'cif_core.dic' version 2.4.1 from 2010-06-29 (27 times).

Automatic conversion script
Id: cif_fix_enum 1527 2010-12-29 10:47:43Z saulius 
;
_cod_original_sg_symbol_H-M 'P 21/c'
_cod_database_code 8100185

loop_
_symmetry_equiv_pos_as_xyz
'x, y, z'
'-x, y+1/2, -z+1/2'
'-x, -y, -z'
'x, -y-1/2, z-1/2'

loop_
_atom_site_label
_atom_site_type_symbol
_atom_site_fract_x
_atom_site_fract_y
_atom_site_fract_z
_atom_site_U_iso_or_equiv
_atom_site_adp_type
_atom_site_occupancy
_atom_site_symmetry_multiplicity
_atom_site_Wyckoff_symbol
_atom_site_calc_flag
_atom_site_refinement_flags
_atom_site_disorder_assembly
_atom_site_disorder_group
Zn1 Zn 0.75870(3) 0.30151(5) 0.64492(3) 0.01336(13) Uani 1 4 e d . . .
Br1 Br 0.85243(3) 0.04843(5) 0.64625(3) 0.01648(12) Uani 1 4 e d . . .
Br2 Br 0.74673(3) 0.41015(5) 0.81424(3) 0.01745(12) Uani 1 4 e d . . .
O1 O 0.6288(2) 0.5111(4) 0.3036(2) 0.0190(6) Uani 1 4 e d . . .
N1 N 0.8173(3) 0.4819(4) 0.5615(3) 0.0144(6) Uani 1 4 e d . . .
N2 N 0.6057(3) 0.2919(4) 0.5410(3) 0.0131(6) Uani 1 4 e d . . .
C1 C 0.9134(3) 0.5535(5) 0.6136(3) 0.0183(8) Uani 1 4 e d . . .
H1A H 0.9467 0.5173 0.6846 0.022 Uiso 1 4 e calc R . .
C2 C 0.9658(3) 0.6772(5) 0.5687(3) 0.0190(8) Uani 1 4 e d . . .
H2A H 1.0333 0.7253 0.6082 0.023 Uiso 1 4 e calc R . .
C3 C 0.9181(3) 0.7295(5) 0.4651(3) 0.0206(8) Uani 1 4 e d . . .
H3A H 0.9522 0.8148 0.4324 0.025 Uiso 1 4 e calc R . .
C4 C 0.8198(3) 0.6556(5) 0.4097(3) 0.0167(8) Uani 1 4 e d . . .
H4A H 0.7867 0.6880 0.3379 0.020 Uiso 1 4 e calc R . .
C5 C 0.7702(3) 0.5343(4) 0.4600(3) 0.0128(7) Uani 1 4 e d . . .
C6 C 0.6593(3) 0.4662(5) 0.3965(3) 0.0146(7) Uani 1 4 e d . . .
C7 C 0.5787(3) 0.3598(4) 0.4411(3) 0.0119(7) Uani 1 4 e d . . .
C8 C 0.4731(3) 0.3353(5) 0.3741(3) 0.0153(7) Uani 1 4 e d . . .
H8A H 0.4552 0.3827 0.3041 0.018 Uiso 1 4 e calc R . .
C9 C 0.3946(3) 0.2416(5) 0.4099(3) 0.0180(8) Uani 1 4 e d . . .
H9A H 0.3226 0.2239 0.3648 0.022 Uiso 1 4 e calc R . .
C10 C 0.4224(3) 0.1743(5) 0.5120(3) 0.0165(8) Uani 1 4 e d . . .
H10A H 0.3697 0.1101 0.5385 0.020 Uiso 1 4 e calc R . .
C11 C 0.5285(3) 0.2018(5) 0.5753(3) 0.0157(8) Uani 1 4 e d . . .
H11A H 0.5474 0.1554 0.6456 0.019 Uiso 1 4 e calc R . .

loop_
_atom_site_aniso_label
_atom_site_aniso_U_11
_atom_site_aniso_U_22
_atom_site_aniso_U_33
_atom_site_aniso_U_23
_atom_site_aniso_U_13
_atom_site_aniso_U_12
Zn1 0.0147(2) 0.0188(2) 0.0045(2) 0.00058(16) -0.00222(16) 0.00031(16)
Br1 0.0168(2) 0.0194(2) 0.0115(2) 0.00045(14) -0.00034(15) 0.00181(14)
Br2 0.0217(2) 0.0228(2) 0.0063(2) -0.00221(14) -0.00001(15) 0.00120(15)
O1 0.0228(14) 0.0261(15) 0.0061(14) 0.0016(11) -0.0010(11) -0.0026(12)
N1 0.0164(15) 0.0167(16) 0.0082(16) -0.0021(12) -0.0012(12) -0.0002(12)
N2 0.0160(14) 0.0161(15) 0.0059(15) 0.0000(11) -0.0003(12) 0.0006(12)
C1 0.0168(18) 0.023(2) 0.012(2) -0.0015(15) -0.0025(15) 0.0002(15)
C2 0.0155(18) 0.0199(19) 0.020(2) -0.0058(16) 0.0000(16) -0.0009(15)
C3 0.0201(19) 0.021(2) 0.021(2) -0.0010(16) 0.0061(17) -0.0007(16)
C4 0.0190(18) 0.0205(19) 0.0097(19) 0.0001(15) 0.0016(15) 0.0006(15)
C5 0.0142(16) 0.0162(18) 0.0065(17) -0.0016(13) -0.0006(13) 0.0016(14)
C6 0.0158(17) 0.0202(19) 0.0072(18) -0.0024(14) 0.0013(14) 0.0022(14)
C7 0.0163(17) 0.0148(17) 0.0040(17) -0.0028(13) 0.0009(13) 0.0008(14)
C8 0.0176(18) 0.0203(19) 0.0064(18) -0.0007(14) -0.0004(14) 0.0022(15)
C9 0.0147(17) 0.022(2) 0.015(2) -0.0071(16) -0.0011(15) 0.0017(15)
C10 0.0171(17) 0.0173(18) 0.016(2) -0.0023(15) 0.0058(15) -0.0017(15)
C11 0.0198(18) 0.0199(19) 0.0071(18) 0.0015(14) 0.0023(15) 0.0018(15)

loop_
_geom_bond_atom_site_label_1
_geom_bond_atom_site_label_2
_geom_bond_distance
_geom_bond_site_symmetry_2
_geom_bond_publ_flag
Br1 Zn1 2.3435(7) . no
Zn1 N1 2.029(3) . no
Zn1 N2 2.040(3) . no
Zn1 Br2 2.3658(7) . no
N1 C1 1.347(5) . no
N1 C5 1.359(5) . no
C1 C2 1.382(6) . no
C1 H1A 0.9500 . no
O1 C6 1.213(5) . no
N2 C11 1.346(5) . no
N2 C7 1.357(5) . no
C2 C3 1.383(6) . no
C2 H2A 0.9500 . no
C3 C4 1.388(6) . no
C3 H3A 0.9500 . no
C4 C5 1.386(5) . no
C4 H4A 0.9500 . no
C5 C6 1.521(5) . no
C6 C7 1.518(5) . no
C7 C8 1.395(5) . no
C8 C9 1.384(5) . no
C8 H8A 0.9500 . no
C9 C10 1.380(6) . no
C9 H9A 0.9500 . no
C10 C11 1.386(5) . no
C10 H10A 0.9500 . no
C11 H11A 0.9500 . no
